data_7112123
loop_
_publ_author_name
'Alicia Beltran'
'M. Isabel Burguete'
'Daniel R. Abanades'
'Dolores Perez-Sala'
'Santiago V. Luis'
'Francisco Galindo'

_publ_section_title
;
 Turn-on fluorescent probes for nitric oxide sensing based on the
 ortho-hydroxyamino structure showing no interference with dehydroascorbic
 acid
;
_journal_name_full Chem.Commun.
_journal_page_first 3579
_journal_paper_doi 10.1039/C3CC49555H
_journal_volume 50
_journal_year 2014
_chemical_formula_moiety 'C23 H16 N O4, B F4, H2 O'
_chemical_formula_sum 'C23 H18 B F4 N O5'
_chemical_formula_weight 475.19
_chemical_name_systematic
;
 ?
;
_space_group_crystal_system monoclinic
_space_group_IT_number 14
_space_group_name_Hall '-P 2yn'
_space_group_name_H-M_alt 'P 1 21/n 1'
_symmetry_space_group_name_Hall '-P 2yn'
_symmetry_space_group_name_H-M 'P 1 21/n 1'
_atom_sites_solution_hydrogens mixed
_atom_sites_solution_primary dual
_audit_creation_date 2013-12-13
_audit_creation_method
;
Olex2 1.2
(compiled 2013.11.15 svn.r2834 for OlexSys, GUI svn.r4715)
;
_cell_angle_alpha 90
_cell_angle_beta 96.7873(18)
_cell_angle_gamma 90
_cell_formula_units_Z 4
_cell_length_a 7.16287(15)
_cell_length_b 14.4364(2)
_cell_length_c 20.3056(4)
_cell_measurement_reflns_used 7804
_cell_measurement_temperature 298
_cell_measurement_theta_max 71.9887
_cell_measurement_theta_min 3.0586
_cell_volume 2085.01(7)
_computing_cell_refinement
;
CrysAlisPro, Agilent Technologies,
Version 1.171.35.19 (release 27-10-2011 CrysAlis171 .NET)
(compiled Oct 27 2011,15:02:11)
;
_computing_data_collection
;
CrysAlisPro, Agilent Technologies,
Version 1.171.35.19 (release 27-10-2011 CrysAlis171 .NET)
(compiled Oct 27 2011,15:02:11)
;
_computing_data_reduction
;
CrysAlisPro, Agilent Technologies,
Version 1.171.35.19 (release 27-10-2011 CrysAlis171 .NET)
(compiled Oct 27 2011,15:02:11)
;
_computing_molecular_graphics 'Olex2 (Dolomanov et al., 2009)'
_computing_publication_material 'Olex2 (Dolomanov et al., 2009)'
_computing_structure_refinement 'ShelXL (Sheldrick, 2008)'
_computing_structure_solution 'ShelXD (Sheldrick, 2008)'
_diffrn_ambient_temperature 298
_diffrn_detector_area_resol_mean 10.4051
_diffrn_measured_fraction_theta_full 0.999
_diffrn_measured_fraction_theta_max 0.990
_diffrn_measurement_device_type 'SuperNova, Dual, Cu at zero, Atlas'
_diffrn_measurement_method '\w scans'
_diffrn_orient_matrix_UB_11 -0.0050976000
_diffrn_orient_matrix_UB_12 -0.0867870000
_diffrn_orient_matrix_UB_13 0.0439350000
_diffrn_orient_matrix_UB_21 0.1414994000
_diffrn_orient_matrix_UB_22 -0.0483501000
_diffrn_orient_matrix_UB_23 -0.0401884000
_diffrn_orient_matrix_UB_31 0.1637467000
_diffrn_orient_matrix_UB_32 0.0389618000
_diffrn_orient_matrix_UB_33 0.0479292000
_diffrn_radiation_monochromator mirror
_diffrn_radiation_type 'Cu K\a'
_diffrn_radiation_wavelength 1.5418
_diffrn_reflns_av_R_equivalents 0.0400
_diffrn_reflns_av_unetI/netI 0.0288
_diffrn_reflns_Laue_measured_fraction_full 0.999
_diffrn_reflns_Laue_measured_fraction_max 0.990
_diffrn_reflns_limit_h_max 8
_diffrn_reflns_limit_h_min -8
_diffrn_reflns_limit_k_max 17
_diffrn_reflns_limit_k_min -17
_diffrn_reflns_limit_l_max 25
_diffrn_reflns_limit_l_min -24
_diffrn_reflns_number 20025
_diffrn_reflns_point_group_measured_fraction_full 0.999
_diffrn_reflns_point_group_measured_fraction_max 0.990
_diffrn_reflns_theta_full 67.684
_diffrn_reflns_theta_max 72.136
_diffrn_reflns_theta_min 3.766
_diffrn_source 'SuperNova (Cu) X-ray Source'
_exptl_absorpt_coefficient_mu 1.114
_exptl_absorpt_correction_T_max 1.00000
_exptl_absorpt_correction_T_min 0.92270
_exptl_absorpt_correction_type multi-scan
_exptl_absorpt_process_details
;
CrysAlisPro, Agilent Technologies,
Version 1.171.35.19 (release 27-10-2011 CrysAlis171 .NET)
(compiled Oct 27 2011,15:02:11)
Empirical absorption correction using spherical harmonics,
 implemented in SCALE3 ABSPACK scaling algorithm.
;
_exptl_crystal_density_diffrn 1.514
_exptl_crystal_F_000 976
_exptl_crystal_size_max 0.21
_exptl_crystal_size_mid 0.059
_exptl_crystal_size_min 0.041
_refine_diff_density_max 0.511
_refine_diff_density_min -0.465
_refine_diff_density_rms 0.055
_refine_ls_extinction_method none
_refine_ls_goodness_of_fit_ref 1.054
_refine_ls_hydrogen_treatment constr
_refine_ls_matrix_type full
_refine_ls_number_parameters 306
_refine_ls_number_reflns 4053
_refine_ls_number_restraints 0
_refine_ls_restrained_S_all 1.054
_refine_ls_R_factor_all 0.0648
_refine_ls_R_factor_gt 0.0528
_refine_ls_shift/su_max 0.000
_refine_ls_shift/su_mean 0.000
_refine_ls_structure_factor_coef Fsqd
_refine_ls_weighting_details 'w=1/[\s^2^(Fo^2^)+(0.0712P)^2^+1.5571P] where P=(Fo^2^+2Fc^2^)/3'
_refine_ls_weighting_scheme calc
_refine_ls_wR_factor_gt 0.1360
_refine_ls_wR_factor_ref 0.1429
_reflns_Friedel_coverage 0.000
_reflns_number_gt 3457
_reflns_number_total 4053
_reflns_threshold_expression 'I > 2\s(I)'
_cod_data_source_file c3cc49555h.cif
_cod_data_source_block str1326
_cod_database_code 7112123
_shelxl_version_number 2013-4
_chemical_oxdiff_formula 'C23 H16 N O2 B F4'
_shelx_space_group_comment
;
The symmetry employed for this shelxl refinement is uniquely defined
by the following loop, which should always be used as a source of
symmetry information in preference to the above space-group names.
They are only intended as comments.
;
_reflns_odcompleteness_completeness 99.95
_reflns_odcompleteness_iscentric 1
_reflns_odcompleteness_theta 66.97
_olex2_refinement_description
;
1. Others
 Fixed Uiso: H2(0.053) H6(0.028) H21(0.029) H13(0.031) H9(0.029) H10(0.034)
 H18(0.035) H3(0.029) H11(0.037) H23(0.035) H22(0.033) H14(0.038) H15(0.047)
 H12(0.036) H17(0.043) H5A(0.082) H5B(0.082) H16(0.046)
 Fixed X: H2(0.0455) H6(0.1702) H21(-0.0058) H13(0.2133) H9(0.2461)
 H10(0.3556) H18(0.0332) H3(-0.011) H11(0.3974) H23(0.1071) H22(0.1197) H14(-
 0.0531) H15(-0.1285) H12(0.3273) H17(-0.0424) H5A(0.5958) H5B(0.5287) H16(-
 0.1222)
 Fixed Y: H2(1.2025) H6(1.0662) H21(0.8644) H13(0.8192) H9(1.0941) H10(1.1156)
 H18(0.7067) H3(1.1583) H11(0.9893) H23(1.0546) H22(0.9533) H14(0.7089)
 H15(0.5529) H12(0.8415) H17(0.5508) H5A(0.4037) H5B(0.3497) H16(0.4741)
 Fixed Z: H2(0.434) H6(0.122) H21(0.2376) H13(-0.0124) H9(0.0219) H10(-0.0795)
 H18(0.2474) H3(0.1868) H11(-0.1469) H23(0.4042) H22(0.3184) H14(0.0475)
 H15(0.048) H12(-0.1132) H17(0.2464) H5A(-0.006) H5B(0.0426) H16(0.1474)
;

loop_
_space_group_symop_operation_xyz
'x, y, z'
'-x+1/2, y+1/2, -z+1/2'
'-x, -y, -z'
'x-1/2, -y-1/2, z-1/2'

loop_
_atom_site_label
_atom_site_type_symbol
_atom_site_fract_x
_atom_site_fract_y
_atom_site_fract_z
_atom_site_U_iso_or_equiv
_atom_site_adp_type
_atom_site_occupancy
_atom_site_site_symmetry_order
_atom_site_calc_flag
_atom_site_refinement_flags_posn
_atom_site_refinement_flags_adp
O2 O 0.0234(2) 1.22928(10) 0.39833(8) 0.0352(4) Uani 1 1 d . .
H2 H 0.0455 1.2025 0.4340 0.053 Uiso 1 1 calc R U
C6 C 0.1392(3) 1.00470(13) 0.12906(9) 0.0234(4) Uani 1 1 d . .
H6 H 0.1702 1.0662 0.1220 0.028 Uiso 1 1 calc R U
O4 O -0.1879(2) 1.30221(11) 0.21950(9) 0.0407(4) Uani 1 1 d . .
C19 C -0.0018(3) 0.72391(13) 0.14746(10) 0.0251(4) Uani 1 1 d . .
N1 N -0.0637(3) 1.29185(12) 0.26641(9) 0.0304(4) Uani 1 1 d . .
O3 O 0.0091(3) 1.35565(11) 0.29967(9) 0.0458(5) Uani 1 1 d . .
C7 C 0.1531(3) 0.93981(12) 0.08035(9) 0.0217(4) Uani 1 1 d . .
C20 C 0.0468(3) 0.82232(13) 0.14771(9) 0.0227(4) Uani 1 1 d . .
C5 C 0.0781(3) 0.97809(13) 0.18948(10) 0.0232(4) Uani 1 1 d . .
C21 C 0.0332(3) 0.88430(13) 0.19789(10) 0.0245(4) Uani 1 1 d . .
H21 H -0.0058 0.8644 0.2376 0.029 Uiso 1 1 calc R U
C8 C 0.2187(3) 0.95419(13) 0.01553(9) 0.0219(4) Uani 1 1 d . .
C13 C 0.2427(3) 0.87858(14) -0.02561(10) 0.0258(4) Uani 1 1 d . .
H13 H 0.2133 0.8192 -0.0124 0.031 Uiso 1 1 calc R U
C9 C 0.2619(3) 1.04346(13) -0.00519(10) 0.0243(4) Uani 1 1 d . .
H9 H 0.2461 1.0941 0.0219 0.029 Uiso 1 1 calc R U
C10 C 0.3277(3) 1.05629(15) -0.06573(10) 0.0281(4) Uani 1 1 d . .
H10 H 0.3556 1.1156 -0.0795 0.034 Uiso 1 1 calc R U
C18 C 0.0011(3) 0.67611(14) 0.20731(11) 0.0295(4) Uani 1 1 d . .
H18 H 0.0332 0.7067 0.2474 0.035 Uiso 1 1 calc R U
C4 C 0.0595(3) 1.04452(13) 0.24291(10) 0.0247(4) Uani 1 1 d . .
C3 C 0.0117(3) 1.13700(13) 0.23026(10) 0.0242(4) Uani 1 1 d . .
H3 H -0.0110 1.1583 0.1868 0.029 Uiso 1 1 calc R U
C1 C 0.0358(3) 1.16913(14) 0.34890(10) 0.0271(4) Uani 1 1 d . .
C11 C 0.3524(3) 0.98047(16) -0.10624(10) 0.0307(5) Uani 1 1 d . .
H11 H 0.3974 0.9893 -0.1469 0.037 Uiso 1 1 calc R U
C23 C 0.0823(3) 1.07575(14) 0.36078(10) 0.0295(4) Uani 1 1 d . .
H23 H 0.1071 1.0546 0.4042 0.035 Uiso 1 1 calc R U
C2 C -0.0017(3) 1.19692(13) 0.28258(10) 0.0248(4) Uani 1 1 d . .
C22 C 0.0915(3) 1.01518(14) 0.30922(10) 0.0276(4) Uani 1 1 d . .
H22 H 0.1197 0.9533 0.3184 0.033 Uiso 1 1 calc R U
C14 C -0.0508(3) 0.67729(15) 0.08748(11) 0.0320(5) Uani 1 1 d . .
H14 H -0.0531 0.7089 0.0475 0.038 Uiso 1 1 calc R U
C15 C -0.0958(4) 0.58390(15) 0.08784(13) 0.0394(5) Uani 1 1 d . .
H15 H -0.1285 0.5529 0.0480 0.047 Uiso 1 1 calc R U
C12 C 0.3103(3) 0.89201(15) -0.08608(10) 0.0302(4) Uani 1 1 d . .
H12 H 0.3273 0.8415 -0.1132 0.036 Uiso 1 1 calc R U
C17 C -0.0443(3) 0.58278(15) 0.20660(12) 0.0360(5) Uani 1 1 d . .
H17 H -0.0424 0.5508 0.2464 0.043 Uiso 1 1 calc R U
F1 F 0.1973(3) 0.31532(11) 0.17047(7) 0.0529(4) Uani 1 1 d . .
F2 F 0.2743(3) 0.37120(11) 0.07319(8) 0.0586(5) Uani 1 1 d . .
F3 F -0.0209(3) 0.32233(19) 0.08128(11) 0.0855(7) Uani 1 1 d . .
F4 F 0.2097(4) 0.22027(13) 0.08305(14) 0.1043(10) Uani 1 1 d . .
O5 O 0.6108(3) 0.35350(15) 0.01579(10) 0.0545(5) Uani 1 1 d G .
H5A H 0.5958 0.4037 -0.0060 0.082 Uiso 1 1 d G U
H5B H 0.5287 0.3497 0.0426 0.082 Uiso 1 1 d G U
C16 C -0.0923(4) 0.53679(15) 0.14729(13) 0.0385(5) Uani 1 1 d . .
H16 H -0.1222 0.4741 0.1474 0.046 Uiso 1 1 calc R U
B1 B 0.1689(5) 0.30653(18) 0.10268(14) 0.0398(6) Uani 1 1 d . .
O1 O 0.10582(18) 0.85104(9) 0.09059(6) 0.0227(3) Uiso 1 1 d . .

loop_
_atom_site_aniso_label
_atom_site_aniso_U_11
_atom_site_aniso_U_22
_atom_site_aniso_U_33
_atom_site_aniso_U_23
_atom_site_aniso_U_13
_atom_site_aniso_U_12
O2 0.0520(10) 0.0269(7) 0.0277(8) -0.0071(6) 0.0088(7) -0.0003(7)
C6 0.0259(10) 0.0188(8) 0.0252(9) -0.0001(7) 0.0020(7) 0.0004(7)
O4 0.0409(9) 0.0344(8) 0.0466(10) 0.0067(7) 0.0050(8) 0.0087(7)
C19 0.0272(10) 0.0192(9) 0.0294(10) 0.0007(7) 0.0049(8) 0.0009(7)
N1 0.0364(10) 0.0226(8) 0.0339(9) -0.0011(7) 0.0116(8) 0.0025(7)
O3 0.0712(13) 0.0222(8) 0.0451(10) -0.0081(7) 0.0111(9) -0.0033(8)
C7 0.0227(9) 0.0173(8) 0.0246(9) 0.0015(7) 0.0001(7) 0.0008(7)
C20 0.0236(9) 0.0212(9) 0.0227(9) 0.0033(7) 0.0006(7) 0.0012(7)
C5 0.0241(10) 0.0205(9) 0.0243(9) -0.0008(7) 0.0007(7) 0.0017(7)
C21 0.0300(10) 0.0208(9) 0.0226(9) 0.0009(7) 0.0027(8) 0.0005(8)
C8 0.0219(9) 0.0215(9) 0.0217(9) -0.0002(7) 0.0002(7) 0.0004(7)
C13 0.0296(10) 0.0218(9) 0.0260(10) -0.0014(7) 0.0023(8) -0.0008(8)
C9 0.0244(10) 0.0214(9) 0.0264(9) 0.0002(7) 0.0007(8) -0.0004(7)
C10 0.0268(10) 0.0282(10) 0.0286(10) 0.0063(8) 0.0004(8) -0.0031(8)
C18 0.0360(11) 0.0248(10) 0.0286(10) 0.0028(8) 0.0077(8) 0.0024(8)
C4 0.0277(10) 0.0204(9) 0.0259(10) -0.0026(7) 0.0029(8) -0.0003(7)
C3 0.0263(10) 0.0221(9) 0.0245(9) -0.0007(7) 0.0043(7) -0.0004(7)
C1 0.0296(10) 0.0249(9) 0.0272(10) -0.0066(8) 0.0051(8) -0.0033(8)
C11 0.0285(11) 0.0412(12) 0.0225(9) 0.0017(8) 0.0035(8) -0.0029(9)
C23 0.0376(12) 0.0276(10) 0.0230(10) 0.0000(8) 0.0024(8) 0.0003(9)
C2 0.0262(10) 0.0186(9) 0.0301(10) -0.0019(7) 0.0053(8) -0.0004(7)
C22 0.0353(11) 0.0207(9) 0.0267(10) -0.0002(8) 0.0026(8) 0.0025(8)
C14 0.0418(12) 0.0239(10) 0.0296(10) 0.0000(8) 0.0011(9) -0.0030(9)
C15 0.0515(15) 0.0245(11) 0.0417(13) -0.0059(9) 0.0042(11) -0.0059(10)
C12 0.0310(11) 0.0326(11) 0.0265(10) -0.0062(8) 0.0019(8) 0.0014(9)
C17 0.0430(13) 0.0259(10) 0.0415(12) 0.0105(9) 0.0147(10) 0.0026(9)
F1 0.0715(11) 0.0526(9) 0.0342(8) 0.0037(6) 0.0048(7) -0.0233(8)
F2 0.0879(13) 0.0502(9) 0.0406(8) -0.0019(7) 0.0198(8) -0.0246(9)
F3 0.0631(13) 0.128(2) 0.0626(12) -0.0149(13) -0.0041(10) -0.0103(13)
F4 0.172(3) 0.0316(9) 0.119(2) -0.0243(11) 0.0588(19) -0.0008(12)
O5 0.0735(14) 0.0537(12) 0.0383(10) 0.0016(8) 0.0145(9) 0.0066(10)
C16 0.0440(13) 0.0199(10) 0.0528(14) 0.0009(9) 0.0106(11) -0.0041(9)
B1 0.0574(17) 0.0266(12) 0.0365(13) -0.0086(10) 0.0105(12) -0.0123(11)

loop_
_atom_type_symbol
_atom_type_description
_atom_type_scat_dispersion_real
_atom_type_scat_dispersion_imag
_atom_type_scat_source
C C 0.0181 0.0091 'International Tables Vol C Tables 4.2.6.8 and 6.1.1.4'
H H 0.0000 0.0000 'International Tables Vol C Tables 4.2.6.8 and 6.1.1.4'
B B 0.0090 0.0039 'International Tables Vol C Tables 4.2.6.8 and 6.1.1.4'
F F 0.0727 0.0534 'International Tables Vol C Tables 4.2.6.8 and 6.1.1.4'
N N 0.0311 0.0180 'International Tables Vol C Tables 4.2.6.8 and 6.1.1.4'
O O 0.0492 0.0322 'International Tables Vol C Tables 4.2.6.8 and 6.1.1.4'

loop_
_geom_angle_atom_site_label_1
_geom_angle_atom_site_label_2
_geom_angle_atom_site_label_3
_geom_angle
C7 C6 C5 119.93(17)
C18 C19 C20 119.89(19)
C18 C19 C14 119.76(18)
C14 C19 C20 120.35(18)
O4 N1 C2 117.27(17)
O3 N1 O4 123.86(19)
O3 N1 C2 118.86(19)
C6 C7 C8 127.51(17)
O1 C7 C6 119.73(17)
O1 C7 C8 112.76(16)
C21 C20 C19 126.87(18)
O1 C20 C19 113.27(16)
O1 C20 C21 119.84(17)
C6 C5 C21 117.96(17)
C6 C5 C4 122.18(17)
C21 C5 C4 119.86(17)
C20 C21 C5 120.11(18)
C13 C8 C7 120.15(17)
C13 C8 C9 119.44(18)
C9 C8 C7 120.40(17)
C12 C13 C8 120.08(19)
C10 C9 C8 120.10(18)
C9 C10 C11 120.08(19)
C17 C18 C19 119.5(2)
C3 C4 C5 122.13(18)
C3 C4 C22 118.31(18)
C22 C4 C5 119.56(17)
C2 C3 C4 119.69(18)
O2 C1 C23 122.02(19)
O2 C1 C2 120.88(18)
C2 C1 C23 117.09(18)
C12 C11 C10 120.16(19)
C22 C23 C1 120.89(19)
C3 C2 N1 117.37(18)
C3 C2 C1 122.48(18)
C1 C2 N1 120.12(17)
C23 C22 C4 121.49(18)
C15 C14 C19 119.8(2)
C16 C15 C14 120.2(2)
C11 C12 C13 120.14(19)
C16 C17 C18 120.7(2)
C17 C16 C15 120.1(2)
F1 B1 F2 110.4(2)
F1 B1 F3 108.7(2)
F2 B1 F3 108.5(2)
F4 B1 F1 111.7(3)
F4 B1 F2 110.3(2)
F4 B1 F3 107.2(3)
C20 O1 C7 122.42(15)

loop_
_geom_bond_atom_site_label_1
_geom_bond_atom_site_label_2
_geom_bond_distance
O2 C1 1.338(2)
C6 C7 1.375(3)
C6 C5 1.404(3)
O4 N1 1.233(3)
C19 C20 1.463(3)
C19 C18 1.395(3)
C19 C14 1.399(3)
N1 O3 1.222(3)
N1 C2 1.466(3)
C7 C8 1.463(3)
C7 O1 1.348(2)
C20 C21 1.368(3)
C20 O1 1.346(2)
C5 C21 1.407(3)
C5 C4 1.466(3)
C8 C13 1.397(3)
C8 C9 1.402(3)
C13 C12 1.386(3)
C9 C10 1.380(3)
C10 C11 1.393(3)
C18 C17 1.386(3)
C4 C3 1.394(3)
C4 C22 1.404(3)
C3 C2 1.382(3)
C1 C23 1.403(3)
C1 C2 1.400(3)
C11 C12 1.385(3)
C23 C22 1.372(3)
C14 C15 1.386(3)
C15 C16 1.383(3)
C17 C16 1.382(4)
F1 B1 1.373(3)
F2 B1 1.381(3)
F3 B1 1.396(4)
F4 B1 1.350(3)

loop_
_geom_torsion_atom_site_label_1
_geom_torsion_atom_site_label_2
_geom_torsion_atom_site_label_3
_geom_torsion_atom_site_label_4
_geom_torsion
O2 C1 C23 C22 179.1(2)
O2 C1 C2 N1 -2.8(3)
O2 C1 C2 C3 179.28(19)
C6 C7 C8 C13 173.3(2)
C6 C7 C8 C9 -5.3(3)
C6 C7 O1 C20 -0.9(3)
C6 C5 C21 C20 -1.0(3)
C6 C5 C4 C3 31.5(3)
C6 C5 C4 C22 -148.1(2)
O4 N1 C2 C3 38.3(3)
O4 N1 C2 C1 -139.7(2)
C19 C20 C21 C5 -177.3(2)
C19 C20 O1 C7 178.46(17)
C19 C18 C17 C16 0.0(3)
C19 C14 C15 C16 -0.1(4)
O3 N1 C2 C3 -141.8(2)
O3 N1 C2 C1 40.2(3)
C7 C6 C5 C21 0.1(3)
C7 C6 C5 C4 -179.58(18)
C7 C8 C13 C12 -178.02(19)
C7 C8 C9 C10 178.52(18)
C20 C19 C18 C17 -179.7(2)
C20 C19 C14 C15 179.7(2)
C5 C6 C7 C8 -178.15(19)
C5 C6 C7 O1 0.8(3)
C5 C4 C3 C2 -179.22(18)
C5 C4 C22 C23 177.6(2)
C21 C20 O1 C7 0.0(3)
C21 C5 C4 C3 -148.2(2)
C21 C5 C4 C22 32.2(3)
C8 C7 O1 C20 178.20(16)
C8 C13 C12 C11 -0.6(3)
C8 C9 C10 C11 -0.4(3)
C13 C8 C9 C10 -0.1(3)
C9 C8 C13 C12 0.6(3)
C9 C10 C11 C12 0.3(3)
C10 C11 C12 C13 0.2(3)
C18 C19 C20 C21 -24.9(3)
C18 C19 C20 O1 156.76(18)
C18 C19 C14 C15 -0.1(3)
C18 C17 C16 C15 -0.1(4)
C4 C5 C21 C20 178.72(18)
C4 C3 C2 N1 -176.29(18)
C4 C3 C2 C1 1.7(3)
C3 C4 C22 C23 -2.0(3)
C1 C23 C22 C4 1.5(3)
C23 C1 C2 N1 175.80(19)
C23 C1 C2 C3 -2.1(3)
C2 C1 C23 C22 0.5(3)
C22 C4 C3 C2 0.4(3)
C14 C19 C20 C21 155.3(2)
C14 C19 C20 O1 -23.1(3)
C14 C19 C18 C17 0.1(3)
C14 C15 C16 C17 0.2(4)
O1 C7 C8 C13 -5.7(3)
O1 C7 C8 C9 175.75(17)
O1 C20 C21 C5 1.0(3)
